data_4118902
loop_
_publ_author_name
'Xiao Wang'
'Xiaolei Wang'
'Xianghui Tan'
'Jianming Lu'
'Kevin W. Cormier'
'Zhiqiang Ma'
'Chuo Chen'

_publ_section_title
;
 A Biomimetic Route for Construction of the [4+2] and [3+2] Core Skeletons
 of Dimeric Pyrrole-Imidazole Alkaloids and Asymmetric Synthesis of
 Ageliferins
;
_journal_name_full 'Journal of the American Chemical Society'
_journal_page_first 18834
_journal_page_last 18842
_journal_paper_doi 10.1021/ja309172t
_journal_volume 134
_journal_year 2012
_chemical_formula_sum 'C48 H32 N3 O2 P Si'
_chemical_formula_weight 741.83
_chemical_name_systematic
;
 ?
;
_space_group_IT_number 2
_symmetry_cell_setting triclinic
_symmetry_space_group_name_Hall '-P 1'
_symmetry_space_group_name_H-M 'P -1'
_atom_sites_solution_hydrogens geom
_atom_sites_solution_primary direct
_atom_sites_solution_secondary difmap
_audit_creation_method SHELXL-97
_cell_angle_alpha 73.225(3)
_cell_angle_beta 65.051(2)
_cell_angle_gamma 69.261(3)
_cell_formula_units_Z 2
_cell_length_a 12.9114(15)
_cell_length_b 14.344(2)
_cell_length_c 15.129(2)
_cell_measurement_temperature 298(2)
_cell_volume 2343.6(5)
_computing_structure_refinement 'SHELXL-97 (Sheldrick, 1997)'
_diffrn_ambient_temperature 298(2)
_diffrn_measured_fraction_theta_full 0.998
_diffrn_measured_fraction_theta_max 0.998
_diffrn_radiation_monochromator graphite
_diffrn_radiation_source 'fine-focus sealed tube'
_diffrn_radiation_type MoK\a
_diffrn_radiation_wavelength 0.71075
_diffrn_reflns_av_R_equivalents 0.0000
_diffrn_reflns_av_sigmaI/netI 0.0547
_diffrn_reflns_limit_h_max 16
_diffrn_reflns_limit_h_min -14
_diffrn_reflns_limit_k_max 18
_diffrn_reflns_limit_k_min -17
_diffrn_reflns_limit_l_max 19
_diffrn_reflns_limit_l_min 0
_diffrn_reflns_number 10729
_diffrn_reflns_theta_full 27.48
_diffrn_reflns_theta_max 27.48
_diffrn_reflns_theta_min 3.01
_exptl_absorpt_coefficient_mu 0.121
_exptl_absorpt_correction_T_max 0.9821
_exptl_absorpt_correction_T_min 0.9578
_exptl_crystal_density_diffrn 1.051
_exptl_crystal_F_000 772
_exptl_crystal_size_max 0.36
_exptl_crystal_size_mid 0.26
_exptl_crystal_size_min 0.15
_refine_diff_density_max 0.248
_refine_diff_density_min -0.238
_refine_diff_density_rms 0.046
_refine_ls_extinction_method none
_refine_ls_goodness_of_fit_ref 1.055
_refine_ls_hydrogen_treatment mixed
_refine_ls_matrix_type full
_refine_ls_number_parameters 502
_refine_ls_number_reflns 10729
_refine_ls_number_restraints 330
_refine_ls_restrained_S_all 1.070
_refine_ls_R_factor_all 0.1298
_refine_ls_R_factor_gt 0.0875
_refine_ls_shift/su_max 0.027
_refine_ls_shift/su_mean 0.001
_refine_ls_structure_factor_coef Fsqd
_refine_ls_weighting_details 'calc w=1/[\s^2^(Fo^2^)+(0.0724P)^2^+1.9233P] where P=(Fo^2^+2Fc^2^)/3'
_refine_ls_weighting_scheme calc
_refine_ls_wR_factor_gt 0.1963
_refine_ls_wR_factor_ref 0.2144
_reflns_number_gt 6962
_reflns_number_total 10729
_reflns_threshold_expression >2sigma(I)
_cod_data_source_file ja309172t_si_004.cif
_cod_data_source_block shelxl
_cod_database_code 4118902

loop_
_symmetry_equiv_pos_as_xyz
'x, y, z'
'-x, -y, -z'

loop_
_atom_site_label
_atom_site_type_symbol
_atom_site_fract_x
_atom_site_fract_y
_atom_site_fract_z
_atom_site_U_iso_or_equiv
_atom_site_adp_type
_atom_site_occupancy
_atom_site_symmetry_multiplicity
_atom_site_calc_flag
_atom_site_refinement_flags
C1 C 0.3284(2) 0.4256(2) 0.2912(2) 0.0431(6) Uani 1 1 d U
C2 C 0.4616(2) 0.4528(2) 0.3305(2) 0.0446(7) Uani 1 1 d U
C3 C 0.5617(3) 0.4423(3) 0.3548(2) 0.0524(8) Uani 1 1 d U
C4 C 0.5955(3) 0.5411(3) 0.3284(2) 0.0539(8) Uani 1 1 d U
H4 H 0.6393 0.5509 0.2570 0.065 Uiso 1 1 calc R
C5 C 0.4854(3) 0.6321(2) 0.3487(2) 0.0502(7) Uani 1 1 d U
H5 H 0.4369 0.6196 0.4189 0.060 Uiso 1 1 calc R
C6 C 0.4083(3) 0.6431(2) 0.2883(2) 0.0458(7) Uani 1 1 d U
H6 H 0.4518 0.6656 0.2188 0.055 Uiso 1 1 calc R
C7 C 0.3941(2) 0.5415(2) 0.29600(19) 0.0410(6) Uani 1 1 d U
C8 C 0.6800(3) 0.5343(3) 0.3782(3) 0.0722(10) Uani 1 1 d U
H8A H 0.6363 0.5388 0.4470 0.108 Uiso 1 1 calc R
H8B H 0.7167 0.5889 0.3470 0.108 Uiso 1 1 calc R
H8C H 0.7399 0.4710 0.3719 0.108 Uiso 1 1 calc R
C9 C 0.5165(3) 0.7306(3) 0.3298(3) 0.0628(9) Uani 1 1 d U
H9A H 0.4446 0.7856 0.3440 0.075 Uiso 1 1 calc R
H9B H 0.5574 0.7259 0.3725 0.075 Uiso 1 1 calc R
C10 C 0.7321(6) 0.8667(5) 0.2239(5) 0.143(2) Uani 1 1 d U
H10A H 0.6884 0.8793 0.2906 0.214 Uiso 1 1 calc R
H10B H 0.7650 0.9221 0.1843 0.214 Uiso 1 1 calc R
H10C H 0.7949 0.8055 0.2232 0.214 Uiso 1 1 calc R
C11 C 0.5000(5) 0.9646(4) 0.1892(4) 0.1158(18) Uani 1 1 d U
H11A H 0.4451 0.9553 0.1673 0.174 Uiso 1 1 calc R
H11B H 0.5244 1.0245 0.1509 0.174 Uiso 1 1 calc R
H11C H 0.4624 0.9716 0.2577 0.174 Uiso 1 1 calc R
C12 C 0.7078(4) 0.8353(3) 0.0414(3) 0.0879(13) Uani 1 1 d U
C13 C 0.8160(5) 0.7434(4) 0.0297(5) 0.140(2) Uani 1 1 d U
H13A H 0.7905 0.6832 0.0643 0.211 Uiso 1 1 calc R
H13B H 0.8676 0.7507 0.0565 0.211 Uiso 1 1 calc R
H13C H 0.8577 0.7385 -0.0392 0.211 Uiso 1 1 calc R
C14 C 0.6207(6) 0.8176(5) 0.0066(4) 0.1239(19) Uani 1 1 d U
H14A H 0.6577 0.8123 -0.0623 0.186 Uiso 1 1 calc R
H14B H 0.5506 0.8733 0.0167 0.186 Uiso 1 1 calc R
H14C H 0.5995 0.7562 0.0439 0.186 Uiso 1 1 calc R
C15 C 0.7487(5) 0.9301(4) -0.0237(4) 0.132(2) Uani 1 1 d U
H15A H 0.7924 0.9183 -0.0906 0.197 Uiso 1 1 calc R
H15B H 0.7985 0.9439 0.0007 0.197 Uiso 1 1 calc R
H15C H 0.6807 0.9869 -0.0216 0.197 Uiso 1 1 calc R
C16 C 0.2902(3) 0.7220(2) 0.3198(2) 0.0503(7) Uani 1 1 d U
C17 C 0.2605(3) 0.8067(3) 0.2544(3) 0.0664(9) Uani 1 1 d U
H17 H 0.3129 0.8150 0.1895 0.080 Uiso 1 1 calc R
C18 C 0.1551(4) 0.8791(3) 0.2832(4) 0.0849(12) Uani 1 1 d U
H18 H 0.1365 0.9356 0.2379 0.102 Uiso 1 1 calc R
C19 C 0.0774(4) 0.8685(3) 0.3782(4) 0.0874(13) Uani 1 1 d U
H19 H 0.0062 0.9178 0.3979 0.105 Uiso 1 1 calc R
C20 C 0.1048(4) 0.7847(3) 0.4444(3) 0.0843(12) Uani 1 1 d U
H20 H 0.0519 0.7770 0.5091 0.101 Uiso 1 1 calc R
C21 C 0.2099(3) 0.7122(3) 0.4157(3) 0.0673(10) Uani 1 1 d U
H21 H 0.2275 0.6556 0.4612 0.081 Uiso 1 1 calc R
C22 C 0.4607(3) 0.2695(2) 0.3559(3) 0.0608(9) Uani 1 1 d U
H22A H 0.4688 0.2555 0.4197 0.073 Uiso 1 1 calc R
H22B H 0.4030 0.2370 0.3623 0.073 Uiso 1 1 calc R
C23 C 0.5627(4) 0.2234(4) 0.1978(4) 0.0991(15) Uani 1 1 d U
H23A H 0.5186 0.2887 0.1730 0.119 Uiso 1 1 calc R
H23B H 0.5206 0.1741 0.2102 0.119 Uiso 1 1 calc R
C24 C 0.6838(4) 0.1944(3) 0.1223(3) 0.0792(12) Uani 1 1 d U
C25 C 0.7808(4) 0.1417(4) 0.1471(4) 0.1021(15) Uani 1 1 d U
H25 H 0.7715 0.1215 0.2135 0.123 Uiso 1 1 calc R
C26 C 0.8924(6) 0.1173(5) 0.0768(6) 0.141(2) Uani 1 1 d U
H26 H 0.9581 0.0820 0.0950 0.169 Uiso 1 1 calc R
C27 C 0.9037(7) 0.1458(6) -0.0185(6) 0.142(2) Uani 1 1 d U
H27 H 0.9788 0.1281 -0.0660 0.170 Uiso 1 1 calc R
C28 C 0.8142(8) 0.1977(6) -0.0490(5) 0.134(2) Uani 1 1 d U
H28 H 0.8267 0.2168 -0.1161 0.161 Uiso 1 1 calc R
C29 C 0.6998(6) 0.2235(5) 0.0220(5) 0.1180(18) Uani 1 1 d U
H29 H 0.6353 0.2597 0.0023 0.142 Uiso 1 1 calc R
C30 C 0.0978(3) 0.3232(2) 0.2598(2) 0.0486(7) Uani 1 1 d U
C31 C 0.1575(3) 0.2238(3) 0.2844(3) 0.0635(9) Uani 1 1 d U
H31 H 0.2288 0.2094 0.2934 0.076 Uiso 1 1 calc R
C32 C 0.1109(4) 0.1460(3) 0.2957(3) 0.0789(11) Uani 1 1 d U
H32 H 0.1514 0.0793 0.3116 0.095 Uiso 1 1 calc R
C33 C 0.0054(4) 0.1669(3) 0.2834(3) 0.0806(12) Uani 1 1 d U
H33 H -0.0251 0.1141 0.2908 0.097 Uiso 1 1 calc R
C34 C -0.0559(4) 0.2647(3) 0.2602(3) 0.0749(11) Uani 1 1 d U
H34 H -0.1281 0.2783 0.2529 0.090 Uiso 1 1 calc R
C35 C -0.0093(3) 0.3430(3) 0.2479(3) 0.0623(9) Uani 1 1 d U
H35 H -0.0501 0.4094 0.2315 0.075 Uiso 1 1 calc R
C36 C 0.1993(3) 0.4820(2) 0.1163(2) 0.0537(8) Uani 1 1 d U
C37 C 0.3172(3) 0.4620(3) 0.0566(3) 0.0684(10) Uani 1 1 d U
H37 H 0.3745 0.4209 0.0833 0.082 Uiso 1 1 calc R
C38 C 0.3515(4) 0.5031(3) -0.0444(3) 0.0863(13) Uani 1 1 d U
H38 H 0.4313 0.4893 -0.0843 0.104 Uiso 1 1 calc R
C39 C 0.2678(5) 0.5631(3) -0.0834(3) 0.0893(13) Uani 1 1 d U
H39 H 0.2906 0.5912 -0.1501 0.107 Uiso 1 1 calc R
C40 C 0.1517(5) 0.5821(3) -0.0263(3) 0.0903(13) Uani 1 1 d U
H40 H 0.0951 0.6219 -0.0543 0.108 Uiso 1 1 calc R
C41 C 0.1160(4) 0.5427(3) 0.0742(3) 0.0755(11) Uani 1 1 d U
H41 H 0.0359 0.5572 0.1131 0.091 Uiso 1 1 calc R
C42 C 0.0401(3) 0.5168(2) 0.3159(2) 0.0459(7) Uani 1 1 d U
C43 C 0.0367(3) 0.6181(3) 0.2891(3) 0.0654(9) Uani 1 1 d U
H43 H 0.0919 0.6407 0.2304 0.078 Uiso 1 1 calc R
C44 C -0.0503(4) 0.6864(3) 0.3505(3) 0.0785(11) Uani 1 1 d U
H44 H -0.0535 0.7548 0.3325 0.094 Uiso 1 1 calc R
C45 C -0.1312(3) 0.6527(4) 0.4376(3) 0.0759(11) Uani 1 1 d U
H45 H -0.1891 0.6985 0.4781 0.091 Uiso 1 1 calc R
C46 C -0.1274(3) 0.5524(3) 0.4650(3) 0.0674(10) Uani 1 1 d U
H46 H -0.1822 0.5300 0.5241 0.081 Uiso 1 1 calc R
C47 C -0.0417(3) 0.4846(3) 0.4044(2) 0.0538(8) Uani 1 1 d U
H47 H -0.0389 0.4163 0.4234 0.065 Uiso 1 1 calc R
N1 N 0.4179(2) 0.37719(18) 0.32863(18) 0.0467(6) Uani 1 1 d U
N2 N 0.3122(2) 0.52631(18) 0.27097(17) 0.0440(6) Uani 1 1 d U
N3 N 0.2689(2) 0.37131(19) 0.2803(2) 0.0506(6) Uani 1 1 d U
O1 O 0.6178(2) 0.3628(2) 0.3903(2) 0.0736(7) Uani 1 1 d U
O2 O 0.5903(2) 0.74936(19) 0.22930(18) 0.0695(7) Uani 1 1 d U
O3 O 0.5706(2) 0.22822(19) 0.2861(2) 0.0722(7) Uani 1 1 d U
Si1 Si 0.63179(10) 0.85341(8) 0.17301(9) 0.0712(3) Uani 1 1 d U
P1 P 0.15887(7) 0.42448(6) 0.24513(6) 0.0448(2) Uani 1 1 d U

loop_
_atom_site_aniso_label
_atom_site_aniso_U_11
_atom_site_aniso_U_22
_atom_site_aniso_U_33
_atom_site_aniso_U_23
_atom_site_aniso_U_13
_atom_site_aniso_U_12
C1 0.0363(14) 0.0498(17) 0.0390(15) -0.0112(12) -0.0087(12) -0.0096(12)
C2 0.0397(15) 0.0516(17) 0.0412(15) -0.0099(13) -0.0122(12) -0.0117(13)
C3 0.0454(17) 0.065(2) 0.0435(16) -0.0090(15) -0.0135(13) -0.0140(15)
C4 0.0486(17) 0.073(2) 0.0435(16) -0.0062(15) -0.0161(14) -0.0237(16)
C5 0.0543(18) 0.0636(19) 0.0373(15) -0.0079(14) -0.0124(13) -0.0262(15)
C6 0.0482(16) 0.0504(17) 0.0382(15) -0.0039(13) -0.0116(12) -0.0199(14)
C7 0.0392(15) 0.0483(16) 0.0339(14) -0.0083(12) -0.0092(11) -0.0134(12)
C8 0.065(2) 0.097(3) 0.072(2) -0.008(2) -0.0356(19) -0.033(2)
C9 0.070(2) 0.073(2) 0.057(2) -0.0120(17) -0.0208(17) -0.0336(18)
C10 0.178(6) 0.163(5) 0.157(5) 0.020(4) -0.099(5) -0.113(5)
C11 0.126(4) 0.084(3) 0.118(4) -0.020(3) -0.033(3) -0.016(3)
C12 0.081(3) 0.085(3) 0.078(3) 0.006(2) -0.011(2) -0.036(2)
C13 0.100(4) 0.117(4) 0.138(5) -0.018(4) 0.004(4) -0.012(3)
C14 0.160(5) 0.146(5) 0.079(3) -0.005(3) -0.041(3) -0.068(4)
C15 0.142(5) 0.117(4) 0.103(4) 0.023(3) -0.009(3) -0.072(4)
C16 0.0557(18) 0.0454(17) 0.0519(17) -0.0070(14) -0.0159(14) -0.0207(14)
C17 0.074(2) 0.054(2) 0.066(2) -0.0032(17) -0.0223(18) -0.0189(18)
C18 0.095(3) 0.052(2) 0.097(3) -0.004(2) -0.039(3) -0.009(2)
C19 0.074(3) 0.057(2) 0.118(4) -0.029(2) -0.026(3) -0.002(2)
C20 0.073(3) 0.070(3) 0.086(3) -0.024(2) -0.003(2) -0.014(2)
C21 0.063(2) 0.057(2) 0.064(2) -0.0079(17) -0.0087(17) -0.0142(17)
C22 0.0554(19) 0.0507(19) 0.067(2) -0.0066(16) -0.0195(16) -0.0088(15)
C23 0.080(3) 0.115(4) 0.112(4) -0.065(3) -0.031(3) -0.004(3)
C24 0.079(3) 0.074(3) 0.089(3) -0.039(2) -0.018(2) -0.019(2)
C25 0.071(3) 0.107(3) 0.107(4) -0.030(3) -0.013(3) -0.011(3)
C26 0.095(4) 0.161(5) 0.148(5) -0.051(4) -0.019(4) -0.022(4)
C27 0.126(5) 0.168(6) 0.139(5) -0.066(5) 0.000(4) -0.072(4)
C28 0.164(6) 0.157(5) 0.095(4) -0.035(4) -0.019(4) -0.081(5)
C29 0.137(5) 0.127(4) 0.117(4) -0.046(3) -0.049(4) -0.040(3)
C30 0.0507(17) 0.0525(18) 0.0468(16) -0.0124(14) -0.0146(13) -0.0187(14)
C31 0.060(2) 0.057(2) 0.080(2) -0.0125(17) -0.0264(18) -0.0194(17)
C32 0.090(3) 0.053(2) 0.099(3) -0.013(2) -0.033(2) -0.026(2)
C33 0.089(3) 0.076(3) 0.092(3) -0.019(2) -0.024(2) -0.044(2)
C34 0.072(2) 0.087(3) 0.087(3) -0.019(2) -0.033(2) -0.037(2)
C35 0.065(2) 0.063(2) 0.069(2) -0.0127(17) -0.0288(18) -0.0212(17)
C36 0.0594(19) 0.0521(18) 0.0477(17) -0.0133(14) -0.0106(15) -0.0191(15)
C37 0.068(2) 0.072(2) 0.054(2) -0.0147(17) -0.0068(17) -0.0209(19)
C38 0.088(3) 0.090(3) 0.059(2) -0.024(2) 0.009(2) -0.033(2)
C39 0.120(4) 0.078(3) 0.051(2) -0.014(2) -0.010(2) -0.027(3)
C40 0.112(4) 0.088(3) 0.061(2) -0.001(2) -0.037(2) -0.017(3)
C41 0.077(3) 0.081(3) 0.057(2) -0.0076(19) -0.0215(19) -0.012(2)
C42 0.0435(16) 0.0521(17) 0.0448(16) -0.0108(13) -0.0160(13) -0.0133(13)
C43 0.063(2) 0.056(2) 0.067(2) -0.0145(17) -0.0142(17) -0.0128(17)
C44 0.081(3) 0.060(2) 0.099(3) -0.030(2) -0.038(2) -0.005(2)
C45 0.052(2) 0.100(3) 0.079(3) -0.049(2) -0.0215(19) -0.001(2)
C46 0.0497(19) 0.104(3) 0.053(2) -0.031(2) -0.0129(15) -0.0185(19)
C47 0.0469(17) 0.072(2) 0.0497(17) -0.0169(16) -0.0179(14) -0.0175(15)
N1 0.0441(13) 0.0449(14) 0.0473(14) -0.0095(11) -0.0141(11) -0.0089(11)
N2 0.0411(13) 0.0460(14) 0.0428(13) -0.0085(11) -0.0120(10) -0.0118(11)
N3 0.0444(14) 0.0498(14) 0.0620(16) -0.0133(12) -0.0188(12) -0.0145(11)
O1 0.0674(16) 0.0723(17) 0.0879(18) -0.0040(14) -0.0475(15) -0.0093(13)
O2 0.0773(16) 0.0722(16) 0.0612(14) -0.0067(12) -0.0113(12) -0.0424(13)
O3 0.0605(15) 0.0676(16) 0.0808(18) -0.0272(13) -0.0246(13) 0.0027(12)
Si1 0.0768(7) 0.0678(7) 0.0788(7) 0.0016(5) -0.0307(6) -0.0378(6)
P1 0.0441(4) 0.0455(4) 0.0448(4) -0.0107(3) -0.0119(3) -0.0143(3)

loop_
_atom_type_symbol
_atom_type_description
_atom_type_scat_dispersion_real
_atom_type_scat_dispersion_imag
_atom_type_scat_source
C C 0.0033 0.0016 'International Tables Vol C Tables 4.2.6.8 and 6.1.1.4'
H H 0.0000 0.0000 'International Tables Vol C Tables 4.2.6.8 and 6.1.1.4'
N N 0.0061 0.0033 'International Tables Vol C Tables 4.2.6.8 and 6.1.1.4'
O O 0.0106 0.0060 'International Tables Vol C Tables 4.2.6.8 and 6.1.1.4'
Si Si 0.0817 0.0704 'International Tables Vol C Tables 4.2.6.8 and 6.1.1.4'
P P 0.1023 0.0942 'International Tables Vol C Tables 4.2.6.8 and 6.1.1.4'

loop_
_geom_angle_atom_site_label_1
_geom_angle_atom_site_label_2
_geom_angle_atom_site_label_3
_geom_angle
N2 C1 N3 128.6(3)
N2 C1 N1 111.4(2)
N3 C1 N1 119.9(3)
C7 C2 N1 105.3(2)
C7 C2 C3 125.6(3)
N1 C2 C3 128.9(3)
O1 C3 C2 124.8(3)
O1 C3 C4 122.4(3)
C2 C3 C4 112.7(3)
C3 C4 C8 111.2(3)
C3 C4 C5 111.7(2)
C8 C4 C5 113.2(3)
C3 C4 H4 106.8
C8 C4 H4 106.8
C5 C4 H4 106.8
C9 C5 C4 112.7(3)
C9 C5 C6 110.0(3)
C4 C5 C6 111.8(2)
C9 C5 H5 107.4
C4 C5 H5 107.4
C6 C5 H5 107.4
C7 C6 C16 112.6(2)
C7 C6 C5 109.0(2)
C16 C6 C5 112.1(2)
C7 C6 H6 107.6
C16 C6 H6 107.6
C5 C6 H6 107.6
N2 C7 C2 112.0(3)
N2 C7 C6 124.5(2)
C2 C7 C6 123.5(3)
C4 C8 H8A 109.5
C4 C8 H8B 109.5
H8A C8 H8B 109.5
C4 C8 H8C 109.5
H8A C8 H8C 109.5
H8B C8 H8C 109.5
O2 C9 C5 108.9(3)
O2 C9 H9A 109.9
C5 C9 H9A 109.9
O2 C9 H9B 109.9
C5 C9 H9B 109.9
H9A C9 H9B 108.3
Si1 C10 H10A 109.5
Si1 C10 H10B 109.5
H10A C10 H10B 109.5
Si1 C10 H10C 109.5
H10A C10 H10C 109.5
H10B C10 H10C 109.5
Si1 C11 H11A 109.5
Si1 C11 H11B 109.5
H11A C11 H11B 109.5
Si1 C11 H11C 109.5
H11A C11 H11C 109.5
H11B C11 H11C 109.5
C13 C12 C14 108.7(5)
C13 C12 C15 109.0(4)
C14 C12 C15 109.4(4)
C13 C12 Si1 110.7(4)
C14 C12 Si1 109.0(3)
C15 C12 Si1 110.1(4)
C12 C13 H13A 109.5
C12 C13 H13B 109.5
H13A C13 H13B 109.5
C12 C13 H13C 109.5
H13A C13 H13C 109.5
H13B C13 H13C 109.5
C12 C14 H14A 109.5
C12 C14 H14B 109.5
H14A C14 H14B 109.5
C12 C14 H14C 109.5
H14A C14 H14C 109.5
H14B C14 H14C 109.5
C12 C15 H15A 109.5
C12 C15 H15B 109.5
H15A C15 H15B 109.5
C12 C15 H15C 109.5
H15A C15 H15C 109.5
H15B C15 H15C 109.5
C17 C16 C21 117.7(3)
C17 C16 C6 121.1(3)
C21 C16 C6 121.1(3)
C18 C17 C16 121.3(4)
C18 C17 H17 119.4
C16 C17 H17 119.4
C19 C18 C17 120.2(4)
C19 C18 H18 119.9
C17 C18 H18 119.9
C18 C19 C20 119.6(4)
C18 C19 H19 120.2
C20 C19 H19 120.2
C21 C20 C19 120.2(4)
C21 C20 H20 119.9
C19 C20 H20 119.9
C20 C21 C16 121.0(4)
C20 C21 H21 119.5
C16 C21 H21 119.5
O3 C22 N1 112.4(3)
O3 C22 H22A 109.1
N1 C22 H22A 109.1
O3 C22 H22B 109.1
N1 C22 H22B 109.1
H22A C22 H22B 107.9
O3 C23 C24 110.2(4)
O3 C23 H23A 109.6
C24 C23 H23A 109.6
O3 C23 H23B 109.6
C24 C23 H23B 109.6
H23A C23 H23B 108.1
C25 C24 C29 117.9(5)
C25 C24 C23 122.6(5)
C29 C24 C23 119.5(5)
C24 C25 C26 122.1(6)
C24 C25 H25 119.0
C26 C25 H25 119.0
C27 C26 C25 118.1(7)
C27 C26 H26 121.0
C25 C26 H26 121.0
C28 C27 C26 123.8(7)
C28 C27 H27 118.1
C26 C27 H27 118.1
C27 C28 C29 118.7(7)
C27 C28 H28 120.6
C29 C28 H28 120.7
C24 C29 C28 119.5(6)
C24 C29 H29 120.3
C28 C29 H29 120.3
C31 C30 C35 119.0(3)
C31 C30 P1 119.9(2)
C35 C30 P1 121.1(3)
C32 C31 C30 120.1(3)
C32 C31 H31 120.0
C30 C31 H31 120.0
C33 C32 C31 120.2(4)
C33 C32 H32 119.9
C31 C32 H32 119.9
C32 C33 C34 120.8(4)
C32 C33 H33 119.6
C34 C33 H33 119.6
C33 C34 C35 119.4(4)
C33 C34 H34 120.3
C35 C34 H34 120.3
C34 C35 C30 120.6(3)
C34 C35 H35 119.7
C30 C35 H35 119.7
C37 C36 C41 118.4(3)
C37 C36 P1 119.0(3)
C41 C36 P1 122.6(3)
C36 C37 C38 120.5(4)
C36 C37 H37 119.7
C38 C37 H37 119.7
C39 C38 C37 119.8(4)
C39 C38 H38 120.1
C37 C38 H38 120.1
C40 C39 C38 120.5(4)
C40 C39 H39 119.7
C38 C39 H39 119.7
C39 C40 C41 120.6(4)
C39 C40 H40 119.7
C41 C40 H40 119.7
C36 C41 C40 120.3(4)
C36 C41 H41 119.9
C40 C41 H41 119.9
C43 C42 C47 119.2(3)
C43 C42 P1 121.1(2)
C47 C42 P1 119.3(2)
C42 C43 C44 119.6(3)
C42 C43 H43 120.2
C44 C43 H43 120.2
C45 C44 C43 120.1(4)
C45 C44 H44 120.0
C43 C44 H44 120.0
C46 C45 C44 120.6(4)
C46 C45 H45 119.7
C44 C45 H45 119.7
C45 C46 C47 119.6(4)
C45 C46 H46 120.2
C47 C46 H46 120.2
C46 C47 C42 121.0(3)
C46 C47 H47 119.5
C42 C47 H47 119.5
C1 N1 C2 106.3(2)
C1 N1 C22 126.2(3)
C2 N1 C22 127.4(3)
C1 N2 C7 104.9(2)
C1 N3 P1 121.6(2)
C9 O2 Si1 125.6(2)
C23 O3 C22 113.5(3)
O2 Si1 C10 110.0(2)
O2 Si1 C11 110.0(2)
C10 Si1 C11 109.5(3)
O2 Si1 C12 103.40(17)
C10 Si1 C12 112.2(3)
C11 Si1 C12 111.5(2)
N3 P1 C42 116.43(14)
N3 P1 C30 104.70(14)
C42 P1 C30 106.47(14)
N3 P1 C36 113.52(15)
C42 P1 C36 107.71(15)
C30 P1 C36 107.39(14)

loop_
_geom_bond_atom_site_label_1
_geom_bond_atom_site_label_2
_geom_bond_distance
C1 N2 1.345(4)
C1 N3 1.352(4)
C1 N1 1.377(4)
C2 C7 1.367(4)
C2 N1 1.400(4)
C2 C3 1.436(4)
C3 O1 1.226(4)
C3 C4 1.523(5)
C4 C8 1.531(4)
C4 C5 1.538(4)
C4 H4 0.9800
C5 C9 1.520(4)
C5 C6 1.557(4)
C5 H5 0.9800
C6 C7 1.498(4)
C6 C16 1.519(4)
C6 H6 0.9800
C7 N2 1.363(3)
C8 H8A 0.9600
C8 H8B 0.9600
C8 H8C 0.9600
C9 O2 1.419(4)
C9 H9A 0.9700
C9 H9B 0.9700
C10 Si1 1.845(5)
C10 H10A 0.9600
C10 H10B 0.9600
C10 H10C 0.9600
C11 Si1 1.858(5)
C11 H11A 0.9600
C11 H11B 0.9600
C11 H11C 0.9600
C12 C13 1.531(7)
C12 C14 1.545(7)
C12 C15 1.548(6)
C12 Si1 1.861(5)
C13 H13A 0.9600
C13 H13B 0.9600
C13 H13C 0.9600
C14 H14A 0.9600
C14 H14B 0.9600
C14 H14C 0.9600
C15 H15A 0.9600
C15 H15B 0.9600
C15 H15C 0.9600
C16 C17 1.378(5)
C16 C21 1.385(4)
C17 C18 1.371(5)
C17 H17 0.9300
C18 C19 1.364(6)
C18 H18 0.9300
C19 C20 1.370(6)
C19 H19 0.9300
C20 C21 1.368(5)
C20 H20 0.9300
C21 H21 0.9300
C22 O3 1.407(4)
C22 N1 1.443(4)
C22 H22A 0.9700
C22 H22B 0.9700
C23 O3 1.405(5)
C23 C24 1.492(6)
C23 H23A 0.9700
C23 H23B 0.9700
C24 C25 1.357(6)
C24 C29 1.397(7)
C25 C26 1.377(7)
C25 H25 0.9300
C26 C27 1.339(9)
C26 H26 0.9300
C27 C28 1.320(9)
C27 H27 0.9300
C28 C29 1.406(8)
C28 H28 0.9300
C29 H29 0.9300
C30 C31 1.387(5)
C30 C35 1.388(4)
C30 P1 1.805(3)
C31 C32 1.385(5)
C31 H31 0.9300
C32 C33 1.368(6)
C32 H32 0.9300
C33 C34 1.372(6)
C33 H33 0.9300
C34 C35 1.387(5)
C34 H34 0.9300
C35 H35 0.9300
C36 C37 1.376(5)
C36 C41 1.384(5)
C36 P1 1.809(3)
C37 C38 1.404(5)
C37 H37 0.9300
C38 C39 1.359(6)
C38 H38 0.9300
C39 C40 1.349(6)
C39 H39 0.9300
C40 C41 1.393(5)
C40 H40 0.9300
C41 H41 0.9300
C42 C43 1.381(5)
C42 C47 1.385(4)
C42 P1 1.802(3)
C43 C44 1.396(5)
C43 H43 0.9300
C44 C45 1.375(6)
C44 H44 0.9300
C45 C46 1.365(6)
C45 H45 0.9300
C46 C47 1.381(5)
C46 H46 0.9300
C47 H47 0.9300
N3 P1 1.587(3)
O2 Si1 1.640(2)

loop_
_geom_torsion_atom_site_label_1
_geom_torsion_atom_site_label_2
_geom_torsion_atom_site_label_3
_geom_torsion_atom_site_label_4
_geom_torsion
C7 C2 C3 O1 176.2(3)
N1 C2 C3 O1 -9.4(5)
C7 C2 C3 C4 -5.9(4)
N1 C2 C3 C4 168.4(3)
O1 C3 C4 C8 -16.5(4)
C2 C3 C4 C8 165.5(3)
O1 C3 C4 C5 -144.0(3)
C2 C3 C4 C5 38.0(3)
C3 C4 C5 C9 175.9(3)
C8 C4 C5 C9 49.5(4)
C3 C4 C5 C6 -59.6(3)
C8 C4 C5 C6 174.0(3)
C9 C5 C6 C7 171.6(2)
C4 C5 C6 C7 45.6(3)
C9 C5 C6 C16 -63.1(3)
C4 C5 C6 C16 171.0(2)
N1 C2 C7 N2 -1.1(3)
C3 C2 C7 N2 174.3(3)
N1 C2 C7 C6 178.1(2)
C3 C2 C7 C6 -6.4(4)
C16 C6 C7 N2 40.0(4)
C5 C6 C7 N2 165.0(2)
C16 C6 C7 C2 -139.2(3)
C5 C6 C7 C2 -14.1(4)
C4 C5 C9 O2 60.0(4)
C6 C5 C9 O2 -65.4(3)
C7 C6 C16 C17 -118.3(3)
C5 C6 C16 C17 118.4(3)
C7 C6 C16 C21 63.1(4)
C5 C6 C16 C21 -60.2(4)
C21 C16 C17 C18 0.1(5)
C6 C16 C17 C18 -178.6(3)
C16 C17 C18 C19 0.3(6)
C17 C18 C19 C20 -0.5(7)
C18 C19 C20 C21 0.3(7)
C19 C20 C21 C16 0.1(7)
C17 C16 C21 C20 -0.3(5)
C6 C16 C21 C20 178.4(3)
O3 C23 C24 C25 24.7(6)
O3 C23 C24 C29 -154.2(4)
C29 C24 C25 C26 0.3(8)
C23 C24 C25 C26 -178.6(5)
C24 C25 C26 C27 -0.9(10)
C25 C26 C27 C28 1.4(11)
C26 C27 C28 C29 -1.1(11)
C25 C24 C29 C28 0.0(7)
C23 C24 C29 C28 178.9(5)
C27 C28 C29 C24 0.4(9)
C35 C30 C31 C32 0.7(5)
P1 C30 C31 C32 -179.9(3)
C30 C31 C32 C33 -0.6(6)
C31 C32 C33 C34 -0.2(7)
C32 C33 C34 C35 0.9(6)
C33 C34 C35 C30 -0.7(6)
C31 C30 C35 C34 -0.1(5)
P1 C30 C35 C34 -179.4(3)
C41 C36 C37 C38 0.6(5)
P1 C36 C37 C38 178.2(3)
C36 C37 C38 C39 0.0(6)
C37 C38 C39 C40 -1.1(7)
C38 C39 C40 C41 1.6(7)
C37 C36 C41 C40 -0.1(6)
P1 C36 C41 C40 -177.6(3)
C39 C40 C41 C36 -1.1(7)
C47 C42 C43 C44 -1.2(5)
P1 C42 C43 C44 -174.1(3)
C42 C43 C44 C45 0.6(6)
C43 C44 C45 C46 0.1(6)
C44 C45 C46 C47 -0.3(6)
C45 C46 C47 C42 -0.4(5)
C43 C42 C47 C46 1.1(5)
P1 C42 C47 C46 174.1(2)
N2 C1 N1 C2 -0.9(3)
N3 C1 N1 C2 179.8(2)
N2 C1 N1 C22 -178.3(3)
N3 C1 N1 C22 2.4(4)
C7 C2 N1 C1 1.2(3)
C3 C2 N1 C1 -174.1(3)
C7 C2 N1 C22 178.6(3)
C3 C2 N1 C22 3.3(5)
O3 C22 N1 C1 104.6(3)
O3 C22 N1 C2 -72.2(4)
N3 C1 N2 C7 179.4(3)
N1 C1 N2 C7 0.3(3)
C2 C7 N2 C1 0.5(3)
C6 C7 N2 C1 -178.7(2)
N2 C1 N3 P1 -3.8(4)
N1 C1 N3 P1 175.3(2)
C5 C9 O2 Si1 172.1(2)
C24 C23 O3 C22 171.1(3)
N1 C22 O3 C23 -72.8(4)
C9 O2 Si1 C10 67.6(4)
C9 O2 Si1 C11 -53.2(4)
C9 O2 Si1 C12 -172.4(3)
C13 C12 Si1 O2 -61.8(4)
C14 C12 Si1 O2 57.6(4)
C15 C12 Si1 O2 177.7(3)
C13 C12 Si1 C10 56.8(5)
C14 C12 Si1 C10 176.2(4)
C15 C12 Si1 C10 -63.8(4)
C13 C12 Si1 C11 -180.0(4)
C14 C12 Si1 C11 -60.5(4)
C15 C12 Si1 C11 59.5(4)
C1 N3 P1 C42 -54.5(3)
C1 N3 P1 C30 -171.7(2)
C1 N3 P1 C36 71.4(3)
C43 C42 P1 N3 92.8(3)
C47 C42 P1 N3 -80.0(3)
C43 C42 P1 C30 -150.9(3)
C47 C42 P1 C30 36.2(3)
C43 C42 P1 C36 -36.0(3)
C47 C42 P1 C36 151.2(2)
C31 C30 P1 N3 -7.5(3)
C35 C30 P1 N3 171.8(3)
C31 C30 P1 C42 -131.4(3)
C35 C30 P1 C42 47.9(3)
C31 C30 P1 C36 113.5(3)
C35 C30 P1 C36 -67.2(3)
C37 C36 P1 N3 10.7(3)
C41 C36 P1 N3 -171.8(3)
C37 C36 P1 C42 141.1(3)
C41 C36 P1 C42 -41.4(3)
C37 C36 P1 C30 -104.6(3)
C41 C36 P1 C30 72.9(3)
